data_7707089
loop_
_publ_author_name
'Mahmoud, Abdallah G.'
'Guedes da Silva, M F\'atima C'
'Pombeiro, Armando J. L.'

_publ_section_title
;
 A new amido-phosphane as ligand for copper and silver complexes.
 Synthesis, characterization and catalytic application for azide-alkyne
 cycloaddition in glycerol.
;
_journal_issue 18
_journal_name_full 'Dalton transactions (Cambridge, England : 2003)'
_journal_page_first 6109
_journal_page_last 6125
_journal_paper_doi 10.1039/d1dt00992c
_journal_volume 50
_journal_year 2021
_chemical_formula_moiety '2(C19 H20 N3 O2 P), H2 O'
_chemical_formula_sum 'C38 H42 N6 O5 P2'
_chemical_formula_weight 724.71
_chemical_name_systematic 1,3,7-triaza-5-phosphabicyclo[3.3.1]nonane-3,7-diylbis(phenylmethanone)
_space_group_crystal_system monoclinic
_space_group_IT_number 14
_space_group_name_Hall '-P 2yn'
_space_group_name_H-M_alt 'P 1 21/n 1'
_atom_sites_solution_hydrogens mixed
_audit_creation_method SHELXL-2018/3
_audit_update_record
;
2021-03-01 deposited with the CCDC.	2021-04-13 downloaded from the CCDC.
;
_cell_angle_alpha 90
_cell_angle_beta 116.955(2)
_cell_angle_gamma 90
_cell_formula_units_Z 2
_cell_length_a 9.5691(5)
_cell_length_b 21.4898(12)
_cell_length_c 10.0298(5)
_cell_measurement_reflns_used 9908
_cell_measurement_temperature 296(2)
_cell_measurement_theta_max 26.64
_cell_measurement_theta_min 2.39
_cell_volume 1838.44(17)
_computing_cell_refinement 'Bruker SAINT'
_computing_data_collection 'Bruker APEX2'
_computing_data_reduction 'Bruker SAINT'
_computing_molecular_graphics 'Ortep for Windows (Farrugia, 2012)'
_computing_publication_material 'WinGX publication routines (Farrugia, 2012)'
_computing_structure_refinement 'SHELXL-2018/3 (Sheldrick, 2018)'
_computing_structure_solution 'SIR-2014 (Burla, 2015)'
_diffrn_ambient_temperature 296(2)
_diffrn_measured_fraction_theta_full 0.993
_diffrn_measured_fraction_theta_max 0.993
_diffrn_measurement_device_type 'Bruker APEX-II CCD'
_diffrn_measurement_method '\f and \w scans'
_diffrn_radiation_type MoK\a
_diffrn_radiation_wavelength 0.71073
_diffrn_reflns_av_R_equivalents 0.0533
_diffrn_reflns_av_unetI/netI 0.0310
_diffrn_reflns_Laue_measured_fraction_full 0.993
_diffrn_reflns_Laue_measured_fraction_max 0.993
_diffrn_reflns_limit_h_max 12
_diffrn_reflns_limit_h_min -12
_diffrn_reflns_limit_k_max 27
_diffrn_reflns_limit_k_min -27
_diffrn_reflns_limit_l_max 12
_diffrn_reflns_limit_l_min -12
_diffrn_reflns_number 26254
_diffrn_reflns_point_group_measured_fraction_full 0.993
_diffrn_reflns_point_group_measured_fraction_max 0.993
_diffrn_reflns_theta_full 25.000
_diffrn_reflns_theta_max 27.106
_diffrn_reflns_theta_min 2.467
_exptl_absorpt_coefficient_mu 0.170
_exptl_absorpt_correction_T_max 1.000
_exptl_absorpt_correction_T_min 0.954
_exptl_absorpt_correction_type multi-scan
_exptl_absorpt_process_details sadabs
_exptl_crystal_colour colourless
_exptl_crystal_density_diffrn 1.309
_exptl_crystal_density_method 'not measured'
_exptl_crystal_description Rod
_exptl_crystal_F_000 764
_exptl_crystal_recrystallization_method 'Re-crystallisation from solvent: Acetone'
_exptl_crystal_size_max 0.380
_exptl_crystal_size_mid 0.230
_exptl_crystal_size_min 0.110
_refine_diff_density_max 1.078
_refine_diff_density_min -0.528
_refine_diff_density_rms 0.079
_refine_ls_extinction_coef 0.08(3)
_refine_ls_extinction_expression Fc^*^=kFc[1+0.001xFc^2^\l^3^/sin(2\q)]^-1/4^
_refine_ls_extinction_method 'SHELXL-2018/3 (Sheldrick 2018)'
_refine_ls_goodness_of_fit_ref 1.113
_refine_ls_hydrogen_treatment constr
_refine_ls_matrix_type full
_refine_ls_number_parameters 224
_refine_ls_number_reflns 4024
_refine_ls_number_restraints 69
_refine_ls_restrained_S_all 1.209
_refine_ls_R_factor_all 0.1528
_refine_ls_R_factor_gt 0.1226
_refine_ls_shift/su_max 0.000
_refine_ls_shift/su_mean 0.000
_refine_ls_structure_factor_coef Fsqd
_refine_ls_weighting_details 'w=1/[\s^2^(Fo^2^)+(0.1959P)^2^+2.3112P] where P=(Fo^2^+2Fc^2^)/3'
_refine_ls_weighting_scheme calc
_refine_ls_wR_factor_gt 0.3516
_refine_ls_wR_factor_ref 0.3842
_reflns_Friedel_coverage 0.000
_reflns_number_gt 2779
_reflns_number_total 4024
_reflns_threshold_expression 'I > 2\s(I)'
_cod_data_source_file d1dt00992c2.cif
_cod_data_source_block DBPTA
_cod_depositor_comments 'Adding full bibliography for 7707089.cif.'
_cod_original_sg_symbol_H-M 'P 21/n'
_cod_database_code 7707089
_shelx_shelxl_version_number 2018/3
_shelx_space_group_comment
;
The symmetry employed for this shelxl refinement is uniquely defined
by the following loop, which should always be used as a source of
symmetry information in preference to the above space-group names.
They are only intended as comments.
;
_shelx_estimated_absorpt_t_min 0.938
_shelx_estimated_absorpt_t_max 0.982

loop_
_space_group_symop_operation_xyz
'x, y, z'
'-x+1/2, y+1/2, -z+1/2'
'-x, -y, -z'
'x-1/2, -y-1/2, z-1/2'

loop_
_atom_site_label
_atom_site_type_symbol
_atom_site_fract_x
_atom_site_fract_y
_atom_site_fract_z
_atom_site_U_iso_or_equiv
_atom_site_adp_type
_atom_site_occupancy
_atom_site_site_symmetry_order
_atom_site_calc_flag
_atom_site_refinement_flags_posn
_atom_site_refinement_flags_adp
_atom_site_refinement_flags_occupancy
_atom_site_disorder_assembly
_atom_site_disorder_group
C1 C 0.2534(7) 0.0404(3) 0.2431(7) 0.0862(17) Uani 1 1 d . . . . .
H1A H 0.228216 -0.003542 0.237102 0.103 Uiso 1 1 calc R U . . .
H1B H 0.354976 0.043941 0.244278 0.103 Uiso 1 1 calc R U . . .
C2 C 0.1691(6) 0.1579(3) 0.0995(5) 0.0706(13) Uani 1 1 d . . . . .
H2A H 0.267426 0.161441 0.093948 0.085 Uiso 1 1 calc R U . . .
H2B H 0.091339 0.181892 0.017521 0.085 Uiso 1 1 calc R U . . .
C3 C -0.0459(6) 0.0831(3) 0.1263(8) 0.0920(19) Uani 1 1 d . . . . .
H3A H -0.130542 0.107199 0.051047 0.110 Uiso 1 1 calc R U . . .
H3B H -0.085881 0.041600 0.126596 0.110 Uiso 1 1 calc R U . . .
C4 C 0.1208(6) 0.0738(2) 0.3968(7) 0.0746(14) Uani 1 1 d . . . . .
H4A H 0.145137 0.094190 0.491038 0.089 Uiso 1 1 calc R U . . .
H4B H 0.076036 0.033452 0.398387 0.089 Uiso 1 1 calc R U . . .
C5 C 0.0564(5) 0.1774(2) 0.2763(5) 0.0562(10) Uani 1 1 d . . . . .
H5A H -0.030819 0.202064 0.205923 0.067 Uiso 1 1 calc R U . . .
H5B H 0.086386 0.194385 0.375229 0.067 Uiso 1 1 calc R U . . .
C7 C 0.4130(5) 0.0751(2) 0.5004(6) 0.0659(13) Uani 1 1 d . . . . .
C8 C 0.4313(5) 0.0867(2) 0.6538(6) 0.0676(12) Uani 1 1 d . U . . .
C9 C 0.5214(6) 0.1355(3) 0.7365(6) 0.0770(15) Uani 1 1 d . . . . .
H9 H 0.566053 0.162389 0.693811 0.092 Uiso 1 1 calc R U . . .
C10 C 0.5471(8) 0.1455(3) 0.8823(8) 0.0940(18) Uani 1 1 d . U . . .
H10 H 0.606362 0.179390 0.936272 0.113 Uiso 1 1 calc R U . . .
C11 C 0.4843(9) 0.1051(4) 0.9461(9) 0.106(2) Uani 1 1 d . U . . .
H11 H 0.502656 0.111274 1.044457 0.127 Uiso 1 1 calc R U . . .
C12 C 0.3972(9) 0.0568(4) 0.8693(9) 0.106(2) Uani 1 1 d . U . . .
H12 H 0.356072 0.029915 0.915144 0.127 Uiso 1 1 calc R U . . .
C13 C 0.3661(8) 0.0458(3) 0.7190(8) 0.0919(18) Uani 1 1 d . U . . .
H13 H 0.304293 0.012441 0.665338 0.110 Uiso 1 1 calc R U . . .
C14 C 0.3122(5) 0.2199(2) 0.3298(4) 0.0553(10) Uani 1 1 d . . . . .
C15 C 0.4317(4) 0.23673(17) 0.2796(4) 0.0587(11) Uani 1 1 d G . . . .
C16 C 0.4138(4) 0.29194(18) 0.2013(5) 0.103(2) Uani 1 1 d G U . . .
H16 H 0.324172 0.315952 0.174111 0.124 Uiso 1 1 calc R U . . .
C17 C 0.5301(5) 0.31125(19) 0.1637(6) 0.117(2) Uani 1 1 d G U . . .
H17 H 0.518143 0.348194 0.111296 0.141 Uiso 1 1 calc R U . . .
C18 C 0.6641(4) 0.2754(2) 0.2043(5) 0.0914(17) Uani 1 1 d G U . . .
H18 H 0.741856 0.288287 0.179168 0.110 Uiso 1 1 calc R U . . .
C19 C 0.6819(4) 0.2202(2) 0.2826(6) 0.129(3) Uani 1 1 d G U . . .
H19 H 0.771599 0.196138 0.309856 0.155 Uiso 1 1 calc R U . . .
C20 C 0.5657(5) 0.20083(18) 0.3203(5) 0.111(2) Uani 1 1 d G U . . .
H20 H 0.577630 0.163895 0.372673 0.133 Uiso 1 1 calc R U . . .
N1 N 0.2686(5) 0.0640(2) 0.3866(5) 0.0693(11) Uani 1 1 d . . . . .
N2 N 0.1893(4) 0.18564(17) 0.2413(4) 0.0525(9) Uani 1 1 d . . . . .
N3 N -0.0006(5) 0.11161(19) 0.2729(5) 0.0675(11) Uani 1 1 d . . . . .
O1 O 0.5299(4) 0.07546(18) 0.4792(5) 0.0826(11) Uani 1 1 d . . . . .
O2 O 0.3300(5) 0.2393(2) 0.4523(4) 0.0946(15) Uani 1 1 d . . . . .
O3 O 0.1691(15) -0.0733(6) 0.5100(18) 0.165(5) Uani 0.5 1 d D U P . .
P1 P 0.10980(18) 0.07743(8) 0.07413(19) 0.0883(7) Uani 1 1 d . . . . .
H3D H 0.264190 -0.075513 0.520650 0.133 Uiso 0.5 1 d D U P . .
H3C H 0.135250 -0.081790 0.578310 0.133 Uiso 0.5 1 d D U P . .

loop_
_atom_site_aniso_label
_atom_site_aniso_U_11
_atom_site_aniso_U_22
_atom_site_aniso_U_33
_atom_site_aniso_U_23
_atom_site_aniso_U_13
_atom_site_aniso_U_12
C1 0.079(3) 0.083(4) 0.109(4) -0.012(3) 0.053(3) 0.017(3)
C2 0.060(2) 0.103(4) 0.048(2) -0.017(2) 0.0237(19) -0.002(2)
C3 0.059(3) 0.096(4) 0.105(4) -0.027(3) 0.022(3) -0.023(3)
C4 0.060(3) 0.075(3) 0.102(4) 0.010(3) 0.048(3) 0.011(2)
C5 0.048(2) 0.062(2) 0.064(2) -0.0001(19) 0.0297(18) 0.0043(17)
C7 0.057(2) 0.062(3) 0.090(3) 0.012(2) 0.043(2) 0.0149(19)
C8 0.054(2) 0.072(3) 0.081(3) 0.023(2) 0.035(2) 0.0164(19)
C9 0.062(3) 0.089(4) 0.080(3) 0.023(3) 0.033(2) 0.020(3)
C10 0.082(3) 0.103(4) 0.089(3) 0.006(3) 0.032(3) 0.020(3)
C11 0.105(4) 0.127(4) 0.093(3) 0.020(3) 0.052(3) 0.028(3)
C12 0.104(4) 0.124(4) 0.108(4) 0.037(3) 0.064(3) 0.013(3)
C13 0.085(3) 0.097(3) 0.099(3) 0.029(3) 0.046(3) 0.005(3)
C14 0.054(2) 0.070(2) 0.046(2) -0.0037(18) 0.0267(17) -0.0055(18)
C15 0.053(2) 0.083(3) 0.0433(19) -0.0053(19) 0.0255(17) -0.013(2)
C16 0.098(3) 0.121(4) 0.104(4) 0.026(3) 0.056(3) -0.004(3)
C17 0.121(4) 0.130(4) 0.121(4) 0.029(3) 0.073(3) -0.020(3)
C18 0.076(3) 0.127(4) 0.081(3) 0.000(3) 0.044(2) -0.025(3)
C19 0.107(4) 0.167(5) 0.142(5) 0.025(4) 0.081(4) 0.009(3)
C20 0.103(4) 0.138(4) 0.125(4) 0.032(3) 0.080(3) 0.018(3)
N1 0.059(2) 0.075(2) 0.083(3) 0.009(2) 0.039(2) 0.0188(18)
N2 0.0434(16) 0.068(2) 0.0485(17) -0.0054(15) 0.0233(14) -0.0021(14)
N3 0.072(2) 0.065(2) 0.070(2) -0.0002(18) 0.0356(19) 0.0183(18)
O1 0.064(2) 0.096(3) 0.106(3) 0.003(2) 0.055(2) 0.0073(17)
O2 0.094(3) 0.139(4) 0.074(2) -0.046(2) 0.058(2) -0.052(3)
O3 0.132(8) 0.144(8) 0.230(10) 0.007(7) 0.091(7) 0.000(6)
P1 0.0666(9) 0.1043(13) 0.0886(11) -0.0365(8) 0.0303(8) -0.0115(7)

loop_
_atom_type_symbol
_atom_type_description
_atom_type_scat_dispersion_real
_atom_type_scat_dispersion_imag
_atom_type_scat_source
C C 0.0033 0.0016 'International Tables Vol C Tables 4.2.6.8 and 6.1.1.4'
H H 0.0000 0.0000 'International Tables Vol C Tables 4.2.6.8 and 6.1.1.4'
N N 0.0061 0.0033 'International Tables Vol C Tables 4.2.6.8 and 6.1.1.4'
O O 0.0106 0.0060 'International Tables Vol C Tables 4.2.6.8 and 6.1.1.4'
P P 0.1023 0.0942 'International Tables Vol C Tables 4.2.6.8 and 6.1.1.4'

loop_
_geom_angle_atom_site_label_1
_geom_angle_atom_site_label_2
_geom_angle_atom_site_label_3
_geom_angle
_geom_angle_site_symmetry_1
_geom_angle_site_symmetry_3
_geom_angle_publ_flag
N1 C1 P1 117.5(3) . . ?
N1 C1 H1A 107.9 . . ?
P1 C1 H1A 107.9 . . ?
N1 C1 H1B 107.9 . . ?
P1 C1 H1B 107.9 . . ?
H1A C1 H1B 107.2 . . ?
N2 C2 P1 114.8(4) . . ?
N2 C2 H2A 108.6 . . ?
P1 C2 H2A 108.6 . . ?
N2 C2 H2B 108.6 . . ?
P1 C2 H2B 108.6 . . ?
H2A C2 H2B 107.5 . . ?
N3 C3 P1 114.5(3) . . ?
N3 C3 H3A 108.6 . . ?
P1 C3 H3A 108.6 . . ?
N3 C3 H3B 108.6 . . ?
P1 C3 H3B 108.6 . . ?
H3A C3 H3B 107.6 . . ?
N1 C4 N3 115.2(4) . . ?
N1 C4 H4A 108.5 . . ?
N3 C4 H4A 108.5 . . ?
N1 C4 H4B 108.5 . . ?
N3 C4 H4B 108.5 . . ?
H4A C4 H4B 107.5 . . ?
N2 C5 N3 116.6(3) . . ?
N2 C5 H5A 108.1 . . ?
N3 C5 H5A 108.1 . . ?
N2 C5 H5B 108.1 . . ?
N3 C5 H5B 108.1 . . ?
H5A C5 H5B 107.3 . . ?
O1 C7 N1 121.1(5) . . ?
O1 C7 C8 119.2(5) . . ?
N1 C7 C8 119.8(4) . . ?
C9 C8 C13 119.3(5) . . ?
C9 C8 C7 119.9(5) . . ?
C13 C8 C7 120.7(5) . . ?
C8 C9 C10 121.3(6) . . ?
C8 C9 H9 119.4 . . ?
C10 C9 H9 119.4 . . ?
C11 C10 C9 119.2(7) . . ?
C11 C10 H10 120.4 . . ?
C9 C10 H10 120.4 . . ?
C12 C11 C10 121.0(7) . . ?
C12 C11 H11 119.5 . . ?
C10 C11 H11 119.5 . . ?
C11 C12 C13 121.2(7) . . ?
C11 C12 H12 119.4 . . ?
C13 C12 H12 119.4 . . ?
C8 C13 C12 118.0(7) . . ?
C8 C13 H13 121.0 . . ?
C12 C13 H13 121.0 . . ?
O2 C14 N2 122.2(4) . . ?
O2 C14 C15 118.3(4) . . ?
N2 C14 C15 119.5(3) . . ?
C16 C15 C20 120.0 . . ?
C16 C15 C14 118.9(3) . . ?
C20 C15 C14 120.9(3) . . ?
C17 C16 C15 120.0 . . ?
C17 C16 H16 120.0 . . ?
C15 C16 H16 120.0 . . ?
C16 C17 C18 120.0 . . ?
C16 C17 H17 120.0 . . ?
C18 C17 H17 120.0 . . ?
C17 C18 C19 120.0 . . ?
C17 C18 H18 120.0 . . ?
C19 C18 H18 120.0 . . ?
C18 C19 C20 120.0 . . ?
C18 C19 H19 120.0 . . ?
C20 C19 H19 120.0 . . ?
C19 C20 C15 120.0 . . ?
C19 C20 H20 120.0 . . ?
C15 C20 H20 120.0 . . ?
C7 N1 C1 119.7(4) . . ?
C7 N1 C4 124.0(5) . . ?
C1 N1 C4 116.3(5) . . ?
C14 N2 C2 123.9(3) . . ?
C14 N2 C5 120.3(3) . . ?
C2 N2 C5 115.6(3) . . ?
C3 N3 C4 111.7(4) . . ?
C3 N3 C5 110.8(4) . . ?
C4 N3 C5 110.7(4) . . ?
H3D O3 H3C 127.9(18) . . ?
C3 P1 C2 98.3(3) . . ?
C3 P1 C1 97.7(3) . . ?
C2 P1 C1 103.4(3) . . ?

loop_
_geom_bond_atom_site_label_1
_geom_bond_atom_site_label_2
_geom_bond_distance
_geom_bond_site_symmetry_2
_geom_bond_publ_flag
C1 N1 1.469(7) . ?
C1 P1 1.812(7) . ?
C1 H1A 0.9700 . ?
C1 H1B 0.9700 . ?
C2 N2 1.471(5) . ?
C2 P1 1.802(6) . ?
C2 H2A 0.9700 . ?
C2 H2B 0.9700 . ?
C3 N3 1.465(7) . ?
C3 P1 1.793(7) . ?
C3 H3A 0.9700 . ?
C3 H3B 0.9700 . ?
C4 N1 1.478(6) . ?
C4 N3 1.499(7) . ?
C4 H4A 0.9700 . ?
C4 H4B 0.9700 . ?
C5 N2 1.476(5) . ?
C5 N3 1.511(6) . ?
C5 H5A 0.9700 . ?
C5 H5B 0.9700 . ?
C7 O1 1.230(5) . ?
C7 N1 1.356(7) . ?
C7 C8 1.489(7) . ?
C8 C9 1.373(8) . ?
C8 C13 1.399(7) . ?
C9 C10 1.386(9) . ?
C9 H9 0.9300 . ?
C10 C11 1.370(11) . ?
C10 H10 0.9300 . ?
C11 C12 1.335(11) . ?
C11 H11 0.9300 . ?
C12 C13 1.418(10) . ?
C12 H12 0.9300 . ?
C13 H13 0.9300 . ?
C14 O2 1.235(5) . ?
C14 N2 1.329(5) . ?
C14 C15 1.487(5) . ?
C15 C16 1.3900 . ?
C15 C20 1.3900 . ?
C16 C17 1.3900 . ?
C16 H16 0.9300 . ?
C17 C18 1.3900 . ?
C17 H17 0.9300 . ?
C18 C19 1.3900 . ?
C18 H18 0.9300 . ?
C19 C20 1.3900 . ?
C19 H19 0.9300 . ?
C20 H20 0.9300 . ?
O3 H3D 0.868(11) . ?
O3 H3C 0.899(13) . ?

loop_
_geom_hbond_atom_site_label_D
_geom_hbond_atom_site_label_H
_geom_hbond_atom_site_label_A
_geom_hbond_distance_DH
_geom_hbond_distance_HA
_geom_hbond_distance_DA
_geom_hbond_angle_DHA
_geom_hbond_site_symmetry_A
_geom_hbond_publ_flag
C4 H4B O3 0.97 2.53 3.320(14) 138.4 . yes
C5 H5A O2 0.97 2.60 3.474(6) 150.1 4_565 yes
C4 H4B O3 0.97 2.53 3.320(14) 138.4 . yes
C5 H5A O2 0.97 2.60 3.474(6) 150.1 4_565 yes
C4 H4B O3 0.97 2.53 3.320(14) 138.4 . yes
C5 H5A O2 0.97 2.60 3.474(6) 150.1 4_565 yes
O3 H3D O1 0.868(11) 1.970(3) 2.833(12) 173.0(10) 3_656 yes
O3 H3C N3 0.899(13) 2.458(4) 3.347(13) 169.8(10) 3_556 yes

loop_
_geom_torsion_atom_site_label_1
_geom_torsion_atom_site_label_2
_geom_torsion_atom_site_label_3
_geom_torsion_atom_site_label_4
_geom_torsion
_geom_torsion_site_symmetry_1
_geom_torsion_site_symmetry_2
_geom_torsion_site_symmetry_3
_geom_torsion_site_symmetry_4
_geom_torsion_publ_flag
O1 C7 C8 C9 47.1(6) . . . . ?
N1 C7 C8 C9 -133.4(5) . . . . ?
O1 C7 C8 C13 -128.6(5) . . . . ?
N1 C7 C8 C13 50.8(6) . . . . ?
C13 C8 C9 C10 -0.9(7) . . . . ?
C7 C8 C9 C10 -176.7(5) . . . . ?
C8 C9 C10 C11 1.5(9) . . . . ?
C9 C10 C11 C12 -1.0(10) . . . . ?
C10 C11 C12 C13 -0.2(12) . . . . ?
C9 C8 C13 C12 -0.3(8) . . . . ?
C7 C8 C13 C12 175.5(5) . . . . ?
C11 C12 C13 C8 0.8(10) . . . . ?
O2 C14 C15 C16 -87.9(5) . . . . ?
N2 C14 C15 C16 90.9(5) . . . . ?
O2 C14 C15 C20 86.9(5) . . . . ?
N2 C14 C15 C20 -94.3(4) . . . . ?
C20 C15 C16 C17 0.0 . . . . ?
C14 C15 C16 C17 174.8(3) . . . . ?
C15 C16 C17 C18 0.0 . . . . ?
C16 C17 C18 C19 0.0 . . . . ?
C17 C18 C19 C20 0.0 . . . . ?
C18 C19 C20 C15 0.0 . . . . ?
C16 C15 C20 C19 0.0 . . . . ?
C14 C15 C20 C19 -174.7(3) . . . . ?
O1 C7 N1 C1 11.6(7) . . . . ?
C8 C7 N1 C1 -167.8(5) . . . . ?
O1 C7 N1 C4 -168.6(5) . . . . ?
C8 C7 N1 C4 12.0(7) . . . . ?
P1 C1 N1 C7 -133.6(4) . . . . ?
P1 C1 N1 C4 46.6(6) . . . . ?
N3 C4 N1 C7 129.2(5) . . . . ?
N3 C4 N1 C1 -51.0(6) . . . . ?
O2 C14 N2 C2 -175.5(5) . . . . ?
C15 C14 N2 C2 5.7(7) . . . . ?
O2 C14 N2 C5 9.3(7) . . . . ?
C15 C14 N2 C5 -169.4(4) . . . . ?
P1 C2 N2 C14 133.5(4) . . . . ?
P1 C2 N2 C5 -51.2(5) . . . . ?
N3 C5 N2 C14 -131.2(4) . . . . ?
N3 C5 N2 C2 53.2(5) . . . . ?
P1 C3 N3 C4 -63.2(6) . . . . ?
P1 C3 N3 C5 60.7(5) . . . . ?
N1 C4 N3 C3 59.3(6) . . . . ?
N1 C4 N3 C5 -64.7(5) . . . . ?
N2 C5 N3 C3 -57.2(5) . . . . ?
N2 C5 N3 C4 67.3(5) . . . . ?
N3 C3 P1 C2 -53.6(5) . . . . ?
N3 C3 P1 C1 51.3(5) . . . . ?
N2 C2 P1 C3 47.4(4) . . . . ?
N2 C2 P1 C1 -52.6(4) . . . . ?
N1 C1 P1 C3 -42.8(5) . . . . ?
N1 C1 P1 C2 57.7(5) . . . . ?
